data_1501946
loop_
_publ_author_name
'Yin, Guangwei'
'Zhu, Yuanxun'
'Zhang, Li'
'Lu, Ping'
'Wang, Yanguang'

_publ_section_title
;
 Preparation of allenephosphoramide and its utility in the preparation of
 4,9-dihydro-2h-benzo[f]isoindoles.
;
_journal_issue 5
_journal_name_full 'Organic letters'
_journal_page_first 940
_journal_page_last 943
_journal_paper_doi 10.1021/ol102992n
_journal_volume 13
_journal_year 2011
_chemical_formula_moiety 'C53 H46 N O4 P, C4 H8 O2'
_chemical_formula_sum 'C57 H54 N O6 P'
_chemical_formula_weight 879.98
_chemical_name_systematic
; 
 ? 
;
_space_group_IT_number 9
_symmetry_cell_setting monoclinic
_symmetry_space_group_name_Hall 'C -2yc'
_symmetry_space_group_name_H-M 'C 1 c 1'
_atom_sites_solution_hydrogens geom
_atom_sites_solution_primary direct
_atom_sites_solution_secondary difmap
_audit_creation_method SHELXL-97
_cell_angle_alpha 90.00
_cell_angle_beta 103.518(5)
_cell_angle_gamma 90.00
_cell_formula_units_Z 4
_cell_length_a 18.5397(8)
_cell_length_b 15.0248(6)
_cell_length_c 17.6084(8)
_cell_measurement_reflns_used 3682
_cell_measurement_temperature 293(2)
_cell_measurement_theta_max 29.4018
_cell_measurement_theta_min 3.1589
_cell_volume 4769.0(4)
_computing_cell_refinement
;
CrysAlisPro, Oxford Diffraction Ltd.,
Version 1.171.33.52 (release 06-11-2009 CrysAlis171 .NET)
(compiled Nov  6 2009,16:24:50)
;
_computing_data_collection
;
CrysAlisPro, Oxford Diffraction Ltd.,
Version 1.171.33.52 (release 06-11-2009 CrysAlis171 .NET)
(compiled Nov  6 2009,16:24:50)
;
_computing_data_reduction
;
CrysAlisPro, Oxford Diffraction Ltd.,
Version 1.171.33.52 (release 06-11-2009 CrysAlis171 .NET)
(compiled Nov  6 2009,16:24:50)
;
_computing_molecular_graphics
;
 OLEX2: a complete structure solution, refinement and analysis program.
 Dolomanov et al., J. Appl. Cryst. (2009). 42, 339-341
;
_computing_publication_material
;
 OLEX2: a complete structure solution, refinement and analysis program.
 Dolomanov et al., J. Appl. Cryst. (2009). 42, 339-341
;
_diffrn_ambient_temperature 293(2)
_diffrn_detector_area_resol_mean 10.3592
_diffrn_measured_fraction_theta_full 0.998
_diffrn_measured_fraction_theta_max 0.998
_diffrn_measurement_device_type 'Xcalibur, Atlas, Gemini ultra'
_diffrn_measurement_method '\w scans'
_diffrn_radiation_monochromator graphite
_diffrn_radiation_source 'fine-focus sealed tube'
_diffrn_radiation_type MoK\a
_diffrn_radiation_wavelength 0.71073
_diffrn_reflns_av_R_equivalents 0.0380
_diffrn_reflns_av_sigmaI/netI 0.0697
_diffrn_reflns_limit_h_max 17
_diffrn_reflns_limit_h_min -22
_diffrn_reflns_limit_k_max 14
_diffrn_reflns_limit_k_min -18
_diffrn_reflns_limit_l_max 20
_diffrn_reflns_limit_l_min -21
_diffrn_reflns_number 11948
_diffrn_reflns_theta_full 25.35
_diffrn_reflns_theta_max 25.35
_diffrn_reflns_theta_min 3.17
_exptl_absorpt_coefficient_mu 0.110
_exptl_absorpt_correction_T_max 0.962
_exptl_absorpt_correction_T_min 0.959
_exptl_absorpt_correction_type multi-scan
_exptl_absorpt_process_details
;
CrysAlisPro, Oxford Diffraction Ltd.,
Version 1.171.33.53 (release 17-11-2009 CrysAlis171 .NET)
(compiled Nov 17 2009,16:58:22)
Empirical absorption correction using spherical harmonics,
 implemented in SCALE3 ABSPACK scaling algorithm.
;
_exptl_crystal_colour colorless
_exptl_crystal_density_diffrn 1.226
_exptl_crystal_density_method 'not measured'
_exptl_crystal_description block
_exptl_crystal_F_000 1864
_exptl_crystal_size_max 0.38
_exptl_crystal_size_mid 0.36
_exptl_crystal_size_min 0.35
_refine_diff_density_max 0.260
_refine_diff_density_min -0.255
_refine_diff_density_rms 0.040
_refine_ls_abs_structure_details 'Flack H D (1983), Acta Cryst. A39, 876-881'
_refine_ls_abs_structure_Flack -0.12(11)
_refine_ls_extinction_method none
_refine_ls_goodness_of_fit_ref 0.898
_refine_ls_hydrogen_treatment constr
_refine_ls_matrix_type full
_refine_ls_number_parameters 581
_refine_ls_number_reflns 6592
_refine_ls_number_restraints 429
_refine_ls_restrained_S_all 0.874
_refine_ls_R_factor_all 0.0756
_refine_ls_R_factor_gt 0.0449
_refine_ls_shift/su_max 0.000
_refine_ls_shift/su_mean 0.000
_refine_ls_structure_factor_coef Fsqd
_refine_ls_weighting_details 'calc w=1/[\s^2^(Fo^2^)+(0.0567P)^2^+0.0000P] where P=(Fo^2^+2Fc^2^)/3'
_refine_ls_weighting_scheme calc
_refine_ls_wR_factor_gt 0.0988
_refine_ls_wR_factor_ref 0.1062
_reflns_number_gt 4275
_reflns_number_total 6592
_reflns_threshold_expression >2sigma(I)
_cod_data_source_file ol102992n_si_004.cif
_cod_data_source_block d
_cod_depositor_comments
;
The following automatic conversions were performed:

'_exptl_absorpt_correction_type' value 'multi-scan'' was replaced
with the value 'multi-scan' as specified in the replacement file
'src/cod-tools/trunk/data/replacement-values/replacement_values.lst'.

Automatic conversion script
Id: cif_fix_values 5376 2017-05-30 11:51:03Z andrius 
;
_cod_original_sg_symbol_H-M 'C c'
_cod_database_code 1501946

loop_
_symmetry_equiv_pos_as_xyz
'x, y, z'
'x, -y, z+1/2'
'x+1/2, y+1/2, z'
'x+1/2, -y+1/2, z+1/2'

loop_
_atom_site_label
_atom_site_type_symbol
_atom_site_fract_x
_atom_site_fract_y
_atom_site_fract_z
_atom_site_U_iso_or_equiv
_atom_site_adp_type
_atom_site_occupancy
_atom_site_symmetry_multiplicity
_atom_site_calc_flag
_atom_site_refinement_flags
P1 P -0.31878(6) -0.04563(6) -0.03293(6) 0.0491(3) Uani 1 1 d U
O1 O -0.46836(15) 0.26294(16) -0.00882(14) 0.0591(7) Uani 1 1 d U
O2 O -0.33027(16) -0.00073(16) 0.03631(14) 0.0606(7) Uani 1 1 d U
O3 O -0.34348(15) -0.14421(15) -0.04214(15) 0.0644(8) Uani 1 1 d U
O4 O -0.23631(16) -0.0610(2) -0.03500(17) 0.0846(9) Uani 1 1 d U
O5 O -0.5888(4) 0.2223(4) -0.4870(3) 0.188(3) Uani 1 1 d U
O6 O -0.6289(3) 0.2539(4) -0.3856(3) 0.165(2) Uani 1 1 d U
N1 N -0.36214(14) 0.00699(16) -0.11446(14) 0.0376(7) Uani 1 1 d U
C1 C -0.2289(2) 0.6118(3) -0.0150(2) 0.0610(11) Uani 1 1 d U
H1 H -0.2564 0.6483 0.0103 0.073 Uiso 1 1 calc R
C2 C -0.1691(2) 0.6469(3) -0.0392(3) 0.0723(12) Uani 1 1 d U
H2 H -0.1564 0.7064 -0.0298 0.087 Uiso 1 1 calc R
C3 C -0.1281(2) 0.5936(4) -0.0773(2) 0.0715(12) Uani 1 1 d U
H3 H -0.0875 0.6167 -0.0934 0.086 Uiso 1 1 calc R
C4 C -0.1479(2) 0.5073(3) -0.0910(2) 0.0702(12) Uani 1 1 d U
H4 H -0.1213 0.4713 -0.1177 0.084 Uiso 1 1 calc R
C5 C -0.2067(2) 0.4723(3) -0.0662(2) 0.0549(10) Uani 1 1 d U
H5 H -0.2187 0.4125 -0.0754 0.066 Uiso 1 1 calc R
C6 C -0.24837(19) 0.5239(2) -0.02778(19) 0.0437(9) Uani 1 1 d U
C7 C -0.3139(2) 0.4857(2) -0.0040(2) 0.0428(9) Uani 1 1 d U
C8 C -0.32794(19) 0.5050(2) 0.0755(2) 0.0411(9) Uani 1 1 d U
C9 C -0.3965(2) 0.4871(3) 0.0898(2) 0.0586(11) Uani 1 1 d U
H9 H -0.4345 0.4652 0.0500 0.070 Uiso 1 1 calc R
C10 C -0.4089(2) 0.5016(3) 0.1623(3) 0.0660(11) Uani 1 1 d U
H10 H -0.4552 0.4883 0.1713 0.079 Uiso 1 1 calc R
C11 C -0.3553(2) 0.5347(3) 0.2214(2) 0.0636(11) Uani 1 1 d U
H11 H -0.3650 0.5452 0.2701 0.076 Uiso 1 1 calc R
C12 C -0.2873(2) 0.5525(3) 0.2088(2) 0.0641(11) Uani 1 1 d U
H12 H -0.2500 0.5745 0.2492 0.077 Uiso 1 1 calc R
C13 C -0.2732(2) 0.5380(3) 0.1360(2) 0.0557(10) Uani 1 1 d U
H13 H -0.2265 0.5506 0.1277 0.067 Uiso 1 1 calc R
C14 C -0.35880(19) 0.4320(2) -0.0509(2) 0.0410(8) Uani 1 1 d U
C15 C -0.40929(17) 0.3828(2) -0.09691(19) 0.0365(8) Uani 1 1 d U
C16 C -0.47740(18) 0.4219(2) -0.1466(2) 0.0387(8) Uani 1 1 d U
C17 C -0.53261(19) 0.3706(3) -0.1907(2) 0.0552(10) Uani 1 1 d U
H17 H -0.5282 0.3090 -0.1882 0.066 Uiso 1 1 calc R
C18 C -0.5941(2) 0.4078(4) -0.2385(3) 0.0748(13) Uani 1 1 d U
H18 H -0.6306 0.3713 -0.2682 0.090 Uiso 1 1 calc R
C19 C -0.6022(3) 0.4965(4) -0.2428(3) 0.0861(15) Uani 1 1 d U
H19 H -0.6441 0.5216 -0.2754 0.103 Uiso 1 1 calc R
C20 C -0.5483(3) 0.5501(3) -0.1989(3) 0.0872(14) Uani 1 1 d U
H20 H -0.5536 0.6116 -0.2014 0.105 Uiso 1 1 calc R
C21 C -0.4866(2) 0.5128(3) -0.1513(3) 0.0650(11) Uani 1 1 d U
H21 H -0.4504 0.5496 -0.1216 0.078 Uiso 1 1 calc R
C22 C -0.39654(16) 0.28430(19) -0.10012(18) 0.0325(8) Uani 1 1 d U
C23 C -0.35317(17) 0.2511(2) -0.14756(18) 0.0348(8) Uani 1 1 d U
H23 H -0.3323 0.2906 -0.1770 0.042 Uiso 1 1 calc R
C24 C -0.33973(17) 0.1598(2) -0.15265(17) 0.0328(7) Uani 1 1 d U
C25 C -0.37188(17) 0.1030(2) -0.10773(18) 0.0346(8) Uani 1 1 d U
C26 C -0.41466(18) 0.1352(2) -0.05932(19) 0.0405(8) Uani 1 1 d U
H26 H -0.4360 0.0962 -0.0299 0.049 Uiso 1 1 calc R
C27 C -0.42565(18) 0.2263(2) -0.05488(19) 0.0380(8) Uani 1 1 d U
C28 C -0.4724(3) 0.2192(3) 0.0608(2) 0.0745(13) Uani 1 1 d U
H28B H -0.5061 0.1698 0.0489 0.112 Uiso 1 1 calc R
H28C H -0.4900 0.2600 0.0944 0.112 Uiso 1 1 calc R
H28A H -0.4241 0.1979 0.0867 0.112 Uiso 1 1 calc R
C29 C -0.29457(17) 0.1229(2) -0.20341(18) 0.0371(8) Uani 1 1 d U
C30 C -0.24175(18) 0.1791(2) -0.2336(2) 0.0429(9) Uani 1 1 d DU
C31 C -0.1891(2) 0.2307(2) -0.1843(3) 0.0541(10) Uani 1 1 d DU
H31 H -0.1884 0.2331 -0.1313 0.065 Uiso 1 1 calc R
C32 C -0.1369(2) 0.2796(2) -0.2133(3) 0.0703(13) Uani 1 1 d DU
H32 H -0.1016 0.3141 -0.1798 0.084 Uiso 1 1 calc R
C33 C -0.1385(3) 0.2760(3) -0.2914(4) 0.0916(18) Uani 1 1 d DU
H33 H -0.1036 0.3075 -0.3108 0.110 Uiso 1 1 calc R
C34 C -0.1901(3) 0.2271(3) -0.3401(3) 0.0764(14) Uani 1 1 d DU
H34 H -0.1908 0.2261 -0.3930 0.092 Uiso 1 1 calc R
C35 C -0.2424(2) 0.1781(2) -0.3128(2) 0.0528(10) Uani 1 1 d DU
H35 H -0.2778 0.1448 -0.3474 0.063 Uiso 1 1 calc R
C36 C -0.30394(17) 0.0383(2) -0.22290(18) 0.0394(8) Uani 1 1 d U
H36 H -0.2747 0.0132 -0.2536 0.047 Uiso 1 1 calc R
C37 C -0.36099(18) -0.0195(2) -0.19690(18) 0.0407(8) Uani 1 1 d U
C38 C -0.3430(2) -0.1190(2) -0.20325(19) 0.0458(9) Uani 1 1 d DU
C39 C -0.3999(3) -0.1813(2) -0.2228(2) 0.0618(11) Uani 1 1 d DU
H39 H -0.4492 -0.1636 -0.2311 0.074 Uiso 1 1 calc R
C40 C -0.3819(4) -0.2707(3) -0.2296(3) 0.0877(16) Uani 1 1 d DU
H40 H -0.4199 -0.3124 -0.2426 0.105 Uiso 1 1 calc R
C41 C -0.3099(4) -0.2985(3) -0.2177(3) 0.0962(17) Uani 1 1 d DU
H41 H -0.2987 -0.3584 -0.2215 0.115 Uiso 1 1 calc R
C42 C -0.2547(3) -0.2362(3) -0.2001(3) 0.0904(16) Uani 1 1 d DU
H42 H -0.2055 -0.2539 -0.1930 0.109 Uiso 1 1 calc R
C43 C -0.2710(2) -0.1475(2) -0.1928(2) 0.0598(11) Uani 1 1 d DU
H43 H -0.2325 -0.1063 -0.1805 0.072 Uiso 1 1 calc R
C44 C -0.43703(19) 0.0000(2) -0.2514(2) 0.0399(8) Uani 1 1 d U
C45 C -0.5014(2) 0.0106(2) -0.2253(2) 0.0532(10) Uani 1 1 d U
H45 H -0.4993 0.0091 -0.1720 0.064 Uiso 1 1 calc R
C46 C -0.5684(2) 0.0235(3) -0.2775(3) 0.0682(12) Uani 1 1 d U
H46 H -0.6114 0.0302 -0.2594 0.082 Uiso 1 1 calc R
C47 C -0.5722(2) 0.0266(3) -0.3568(3) 0.0724(13) Uani 1 1 d U
H47 H -0.6173 0.0368 -0.3919 0.087 Uiso 1 1 calc R
C48 C -0.5098(3) 0.0147(3) -0.3829(2) 0.0659(12) Uani 1 1 d U
H48 H -0.5126 0.0147 -0.4363 0.079 Uiso 1 1 calc R
C49 C -0.4426(2) 0.0026(2) -0.3317(2) 0.0518(10) Uani 1 1 d U
H49 H -0.4001 -0.0039 -0.3507 0.062 Uiso 1 1 calc R
C50 C -0.1811(3) -0.0042(5) -0.0097(5) 0.157(3) Uani 1 1 d U
H50B H -0.1879 0.0207 0.0389 0.189 Uiso 1 1 calc R
H50A H -0.1872 0.0442 -0.0470 0.189 Uiso 1 1 calc R
C51 C -0.1084(3) -0.0319(6) 0.0034(5) 0.183(4) Uani 1 1 d U
H51B H -0.1019 -0.0670 -0.0401 0.275 Uiso 1 1 calc R
H51C H -0.0962 -0.0670 0.0502 0.275 Uiso 1 1 calc R
H51A H -0.0764 0.0192 0.0091 0.275 Uiso 1 1 calc R
C52 C -0.4149(3) -0.1709(3) -0.0333(3) 0.0848(14) Uani 1 1 d U
H52B H -0.4529 -0.1482 -0.0766 0.102 Uiso 1 1 calc R
H52A H -0.4237 -0.1464 0.0147 0.102 Uiso 1 1 calc R
C53 C -0.4192(4) -0.2693(3) -0.0313(4) 0.113(2) Uani 1 1 d U
H53B H -0.4103 -0.2933 -0.0789 0.170 Uiso 1 1 calc R
H53C H -0.4676 -0.2869 -0.0261 0.170 Uiso 1 1 calc R
H53A H -0.3824 -0.2915 0.0123 0.170 Uiso 1 1 calc R
C54 C -0.5000(4) 0.2553(4) -0.3610(4) 0.135(2) Uani 1 1 d U
H54B H -0.4611 0.2375 -0.3854 0.202 Uiso 1 1 calc R
H54A H -0.4981 0.2194 -0.3155 0.202 Uiso 1 1 calc R
H54C H -0.4936 0.3168 -0.3460 0.202 Uiso 1 1 calc R
C55 C -0.5739(5) 0.2431(5) -0.4175(6) 0.145(3) Uani 1 1 d U
C56 C -0.7046(6) 0.2460(6) -0.4410(6) 0.196(4) Uiso 1 1 d U
H56B H -0.7119 0.2949 -0.4780 0.236 Uiso 1 1 calc R
H56A H -0.7075 0.1908 -0.4702 0.236 Uiso 1 1 calc R
C57 C -0.7541(6) 0.2473(7) -0.4036(6) 0.207(4) Uiso 1 1 d U
H57A H -0.7391 0.2114 -0.3575 0.310 Uiso 1 1 calc R
H57C H -0.7994 0.2241 -0.4356 0.310 Uiso 1 1 calc R
H57B H -0.7619 0.3074 -0.3889 0.310 Uiso 1 1 calc R

loop_
_atom_site_aniso_label
_atom_site_aniso_U_11
_atom_site_aniso_U_22
_atom_site_aniso_U_33
_atom_site_aniso_U_23
_atom_site_aniso_U_13
_atom_site_aniso_U_12
P1 0.0568(6) 0.0491(6) 0.0432(6) 0.0071(5) 0.0152(5) 0.0060(5)
O1 0.0836(19) 0.0479(15) 0.0602(18) 0.0068(13) 0.0458(16) 0.0134(13)
O2 0.085(2) 0.0586(17) 0.0402(14) 0.0047(12) 0.0194(13) 0.0084(14)
O3 0.086(2) 0.0415(16) 0.0755(19) 0.0137(13) 0.0384(16) 0.0055(14)
O4 0.0500(19) 0.126(3) 0.076(2) -0.0138(18) 0.0112(16) 0.0128(18)
O5 0.245(7) 0.214(6) 0.108(4) -0.038(4) 0.045(4) -0.062(5)
O6 0.115(4) 0.204(5) 0.183(5) -0.101(4) 0.050(4) 0.003(3)
N1 0.0446(17) 0.0317(17) 0.0382(16) 0.0015(12) 0.0131(13) -0.0015(12)
C1 0.066(3) 0.055(3) 0.069(3) -0.010(2) 0.030(2) -0.011(2)
C2 0.068(3) 0.067(3) 0.083(3) -0.005(2) 0.019(2) -0.021(2)
C3 0.066(3) 0.096(4) 0.058(3) -0.003(2) 0.024(2) -0.015(3)
C4 0.066(3) 0.091(4) 0.061(3) -0.008(2) 0.030(2) -0.003(3)
C5 0.054(2) 0.060(3) 0.054(2) -0.010(2) 0.020(2) -0.008(2)
C6 0.044(2) 0.051(2) 0.036(2) -0.0042(17) 0.0104(17) -0.0062(17)
C7 0.050(2) 0.036(2) 0.042(2) -0.0039(16) 0.0086(18) -0.0021(17)
C8 0.041(2) 0.040(2) 0.042(2) -0.0066(16) 0.0090(18) -0.0008(16)
C9 0.055(3) 0.066(3) 0.058(3) -0.013(2) 0.020(2) -0.010(2)
C10 0.060(3) 0.079(3) 0.068(3) -0.015(2) 0.035(2) -0.015(2)
C11 0.085(3) 0.054(3) 0.063(3) -0.012(2) 0.039(3) -0.011(2)
C12 0.078(3) 0.069(3) 0.046(2) -0.015(2) 0.015(2) -0.015(2)
C13 0.051(2) 0.063(3) 0.055(3) -0.010(2) 0.017(2) -0.012(2)
C14 0.048(2) 0.035(2) 0.043(2) -0.0012(17) 0.0172(18) 0.0015(17)
C15 0.0390(19) 0.0328(19) 0.041(2) -0.0041(16) 0.0153(16) 0.0023(16)
C16 0.039(2) 0.034(2) 0.048(2) 0.0021(16) 0.0194(17) 0.0034(16)
C17 0.042(2) 0.057(2) 0.065(3) -0.009(2) 0.008(2) 0.003(2)
C18 0.048(3) 0.093(4) 0.076(3) -0.006(3) -0.001(2) 0.005(3)
C19 0.058(3) 0.098(4) 0.104(4) 0.013(3) 0.022(3) 0.038(3)
C20 0.075(3) 0.050(3) 0.139(4) 0.015(3) 0.032(3) 0.029(3)
C21 0.062(3) 0.043(3) 0.088(3) -0.001(2) 0.012(2) 0.015(2)
C22 0.0318(18) 0.0299(19) 0.0368(19) -0.0027(15) 0.0100(16) 0.0001(15)
C23 0.0334(18) 0.035(2) 0.038(2) 0.0021(14) 0.0110(16) -0.0010(14)
C24 0.0372(18) 0.0292(19) 0.0325(19) -0.0004(14) 0.0094(15) 0.0014(14)
C25 0.0413(19) 0.0273(19) 0.0354(19) -0.0022(15) 0.0098(16) -0.0033(15)
C26 0.049(2) 0.036(2) 0.043(2) 0.0019(15) 0.0234(17) -0.0062(16)
C27 0.041(2) 0.040(2) 0.036(2) 0.0034(15) 0.0160(16) 0.0076(16)
C28 0.094(3) 0.079(3) 0.063(3) -0.001(2) 0.044(3) 0.005(3)
C29 0.0413(19) 0.031(2) 0.041(2) -0.0007(15) 0.0144(17) 0.0023(15)
C30 0.041(2) 0.031(2) 0.063(3) 0.0008(17) 0.0257(19) 0.0060(16)
C31 0.048(2) 0.035(2) 0.082(3) -0.003(2) 0.021(2) 0.0008(18)
C32 0.045(2) 0.040(2) 0.133(4) -0.003(3) 0.036(3) -0.0017(18)
C33 0.091(4) 0.050(3) 0.162(6) 0.036(3) 0.086(4) 0.016(3)
C34 0.094(4) 0.064(3) 0.090(4) 0.022(3) 0.058(3) 0.012(3)
C35 0.063(2) 0.045(2) 0.059(3) 0.0125(18) 0.033(2) 0.0108(19)
C36 0.045(2) 0.037(2) 0.039(2) -0.0023(16) 0.0174(16) 0.0042(16)
C37 0.048(2) 0.037(2) 0.040(2) -0.0016(15) 0.0177(17) -0.0024(16)
C38 0.060(2) 0.034(2) 0.046(2) -0.0001(16) 0.0171(18) 0.0006(18)
C39 0.090(3) 0.038(2) 0.059(3) -0.0007(19) 0.020(2) -0.012(2)
C40 0.139(5) 0.043(3) 0.084(4) -0.006(2) 0.032(3) -0.029(3)
C41 0.150(6) 0.040(3) 0.105(4) -0.009(3) 0.045(4) 0.006(4)
C42 0.122(5) 0.068(4) 0.089(4) 0.012(3) 0.042(3) 0.039(3)
C43 0.082(3) 0.034(2) 0.068(3) 0.0024(19) 0.028(2) 0.010(2)
C44 0.046(2) 0.035(2) 0.040(2) 0.0014(15) 0.0129(17) -0.0053(16)
C45 0.050(2) 0.061(3) 0.051(2) 0.0037(18) 0.016(2) -0.0045(19)
C46 0.049(3) 0.089(3) 0.066(3) 0.005(2) 0.011(2) -0.011(2)
C47 0.054(3) 0.088(3) 0.067(3) 0.013(2) -0.004(2) -0.015(2)
C48 0.074(3) 0.079(3) 0.042(2) 0.003(2) 0.008(2) -0.014(2)
C49 0.058(3) 0.051(2) 0.046(2) -0.0010(18) 0.011(2) -0.0069(18)
C50 0.071(4) 0.197(8) 0.205(8) -0.065(6) 0.036(5) -0.019(5)
C51 0.059(4) 0.286(10) 0.197(8) 0.007(7) 0.013(4) 0.009(5)
C52 0.098(4) 0.064(3) 0.107(4) -0.009(3) 0.053(3) -0.012(3)
C53 0.159(5) 0.048(3) 0.164(6) 0.008(3) 0.100(5) -0.012(3)
C54 0.129(6) 0.140(5) 0.158(6) -0.071(5) 0.081(5) -0.048(4)
C55 0.141(7) 0.134(6) 0.169(8) -0.054(5) 0.054(6) -0.035(5)

loop_
_atom_type_symbol
_atom_type_description
_atom_type_scat_dispersion_real
_atom_type_scat_dispersion_imag
_atom_type_scat_source
C C 0.0033 0.0016 'International Tables Vol C Tables 4.2.6.8 and 6.1.1.4'
H H 0.0000 0.0000 'International Tables Vol C Tables 4.2.6.8 and 6.1.1.4'
N N 0.0061 0.0033 'International Tables Vol C Tables 4.2.6.8 and 6.1.1.4'
P P 0.1023 0.0942 'International Tables Vol C Tables 4.2.6.8 and 6.1.1.4'
O O 0.0106 0.0060 'International Tables Vol C Tables 4.2.6.8 and 6.1.1.4'

loop_
_geom_angle_atom_site_label_1
_geom_angle_atom_site_label_2
_geom_angle_atom_site_label_3
_geom_angle
O2 P1 O3 115.77(15)
O2 P1 O4 115.25(17)
O3 P1 O4 97.14(17)
O2 P1 N1 111.47(14)
O3 P1 N1 106.96(14)
O4 P1 N1 109.15(15)
C27 O1 C28 118.8(3)
C52 O3 P1 121.2(2)
C50 O4 P1 125.7(4)
C55 O6 C56 114.7(7)
C25 N1 C37 111.6(2)
C25 N1 P1 116.2(2)
C37 N1 P1 126.1(2)
C6 C1 C2 121.0(4)
C6 C1 H1 119.5
C2 C1 H1 119.5
C3 C2 C1 120.1(4)
C3 C2 H2 120.0
C1 C2 H2 120.0
C4 C3 C2 119.0(4)
C4 C3 H3 120.5
C2 C3 H3 120.5
C3 C4 C5 120.9(4)
C3 C4 H4 119.5
C5 C4 H4 119.5
C4 C5 C6 121.3(4)
C4 C5 H5 119.3
C6 C5 H5 119.3
C1 C6 C5 117.7(3)
C1 C6 C7 121.6(3)
C5 C6 C7 120.6(3)
C14 C7 C6 120.1(3)
C14 C7 C8 118.8(3)
C6 C7 C8 121.1(3)
C9 C8 C13 118.2(3)
C9 C8 C7 119.9(3)
C13 C8 C7 121.9(3)
C10 C9 C8 120.2(4)
C10 C9 H9 119.9
C8 C9 H9 119.9
C11 C10 C9 121.5(4)
C11 C10 H10 119.3
C9 C10 H10 119.3
C10 C11 C12 119.4(4)
C10 C11 H11 120.3
C12 C11 H11 120.3
C11 C12 C13 120.3(4)
C11 C12 H12 119.9
C13 C12 H12 119.9
C8 C13 C12 120.5(4)
C8 C13 H13 119.8
C12 C13 H13 119.8
C7 C14 C15 174.5(3)
C14 C15 C16 121.8(3)
C14 C15 C22 118.9(3)
C16 C15 C22 119.3(3)
C17 C16 C21 117.3(3)
C17 C16 C15 122.2(3)
C21 C16 C15 120.5(3)
C18 C17 C16 121.6(4)
C18 C17 H17 119.2
C16 C17 H17 119.2
C19 C18 C17 120.4(4)
C19 C18 H18 119.8
C17 C18 H18 119.8
C18 C19 C20 119.5(4)
C18 C19 H19 120.2
C20 C19 H19 120.2
C21 C20 C19 120.0(4)
C21 C20 H20 120.0
C19 C20 H20 120.0
C20 C21 C16 121.1(4)
C20 C21 H21 119.5
C16 C21 H21 119.5
C27 C22 C23 119.0(3)
C27 C22 C15 121.1(3)
C23 C22 C15 119.9(3)
C22 C23 C24 122.0(3)
C22 C23 H23 119.0
C24 C23 H23 119.0
C25 C24 C23 117.3(3)
C25 C24 C29 119.7(3)
C23 C24 C29 123.0(3)
C26 C25 C24 121.4(3)
C26 C25 N1 119.7(3)
C24 C25 N1 118.8(3)
C25 C26 C27 119.6(3)
C25 C26 H26 120.2
C27 C26 H26 120.2
C22 C27 O1 116.5(3)
C22 C27 C26 120.7(3)
O1 C27 C26 122.8(3)
O1 C28 H28B 109.5
O1 C28 H28C 109.5
H28B C28 H28C 109.5
O1 C28 H28A 109.5
H28B C28 H28A 109.5
H28C C28 H28A 109.5
C36 C29 C24 117.6(3)
C36 C29 C30 120.9(3)
C24 C29 C30 121.4(3)
C31 C30 C35 118.3(3)
C31 C30 C29 121.5(3)
C35 C30 C29 120.1(3)
C30 C31 C32 120.7(4)
C30 C31 H31 119.6
C32 C31 H31 119.6
C33 C32 C31 119.3(5)
C33 C32 H32 120.3
C31 C32 H32 120.3
C34 C33 C32 120.5(5)
C34 C33 H33 119.8
C32 C33 H33 119.8
C33 C34 C35 121.3(5)
C33 C34 H34 119.4
C35 C34 H34 119.4
C34 C35 C30 119.8(4)
C34 C35 H35 120.1
C30 C35 H35 120.1
C29 C36 C37 122.1(3)
C29 C36 H36 118.9
C37 C36 H36 118.9
N1 C37 C36 107.8(2)
N1 C37 C44 109.4(3)
C36 C37 C44 107.7(3)
N1 C37 C38 112.2(2)
C36 C37 C38 110.8(3)
C44 C37 C38 108.8(3)
C43 C38 C39 118.7(3)
C43 C38 C37 120.9(3)
C39 C38 C37 120.4(3)
C38 C39 C40 119.1(4)
C38 C39 H39 120.5
C40 C39 H39 120.5
C41 C40 C39 121.6(5)
C41 C40 H40 119.2
C39 C40 H40 119.2
C40 C41 C42 118.6(5)
C40 C41 H41 120.7
C42 C41 H41 120.7
C41 C42 C43 121.0(5)
C41 C42 H42 119.5
C43 C42 H42 119.5
C38 C43 C42 121.0(4)
C38 C43 H43 119.5
C42 C43 H43 119.5
C45 C44 C49 117.9(3)
C45 C44 C37 123.4(3)
C49 C44 C37 118.5(3)
C46 C45 C44 120.6(4)
C46 C45 H45 119.7
C44 C45 H45 119.7
C45 C46 C47 120.3(4)
C45 C46 H46 119.9
C47 C46 H46 119.9
C48 C47 C46 119.6(4)
C48 C47 H47 120.2
C46 C47 H47 120.2
C47 C48 C49 120.9(4)
C47 C48 H48 119.6
C49 C48 H48 119.6
C48 C49 C44 120.7(4)
C48 C49 H49 119.6
C44 C49 H49 119.6
O4 C50 C51 120.7(7)
O4 C50 H50B 107.1
C51 C50 H50B 107.1
O4 C50 H50A 107.1
C51 C50 H50A 107.1
H50B C50 H50A 106.8
C50 C51 H51B 109.5
C50 C51 H51C 109.5
H51B C51 H51C 109.5
C50 C51 H51A 109.5
H51B C51 H51A 109.5
H51C C51 H51A 109.5
O3 C52 C53 109.8(4)
O3 C52 H52B 109.7
C53 C52 H52B 109.7
O3 C52 H52A 109.7
C53 C52 H52A 109.7
H52B C52 H52A 108.2
C52 C53 H53B 109.5
C52 C53 H53C 109.5
H53B C53 H53C 109.5
C52 C53 H53A 109.5
H53B C53 H53A 109.5
H53C C53 H53A 109.5
C55 C54 H54B 109.5
C55 C54 H54A 109.5
H54B C54 H54A 109.5
C55 C54 H54C 109.5
H54B C54 H54C 109.5
H54A C54 H54C 109.5
O5 C55 O6 116.9(9)
O5 C55 C54 130.2(8)
O6 C55 C54 112.9(8)
C57 C56 O6 110.0(10)
C57 C56 H56B 109.7
O6 C56 H56B 109.7
C57 C56 H56A 109.7
O6 C56 H56A 109.7
H56B C56 H56A 108.2
C56 C57 H57A 109.5
C56 C57 H57C 109.5
H57A C57 H57C 109.5
C56 C57 H57B 109.5
H57A C57 H57B 109.5
H57C C57 H57B 109.5

loop_
_geom_bond_atom_site_label_1
_geom_bond_atom_site_label_2
_geom_bond_distance
P1 O2 1.452(3)
P1 O3 1.547(3)
P1 O4 1.555(3)
P1 N1 1.671(3)
O1 C27 1.374(4)
O1 C28 1.409(4)
O3 C52 1.427(5)
O4 C50 1.327(6)
O5 C55 1.231(9)
O6 C55 1.283(8)
O6 C56 1.516(10)
N1 C25 1.462(4)
N1 C37 1.510(4)
C1 C6 1.375(5)
C1 C2 1.382(5)
C1 H1 0.9300
C2 C3 1.381(6)
C2 H2 0.9300
C3 C4 1.354(6)
C3 H3 0.9300
C4 C5 1.371(5)
C4 H4 0.9300
C5 C6 1.378(5)
C5 H5 0.9300
C6 C7 1.488(5)
C7 C14 1.306(5)
C7 C8 1.511(5)
C8 C9 1.379(5)
C8 C13 1.380(5)
C9 C10 1.367(6)
C9 H9 0.9300
C10 C11 1.354(6)
C10 H10 0.9300
C11 C12 1.358(5)
C11 H11 0.9300
C12 C13 1.384(5)
C12 H12 0.9300
C13 H13 0.9300
C14 C15 1.314(5)
C15 C16 1.480(4)
C15 C22 1.501(4)
C16 C17 1.369(5)
C16 C21 1.377(5)
C17 C18 1.369(5)
C17 H17 0.9300
C18 C19 1.341(6)
C18 H18 0.9300
C19 C20 1.373(7)
C19 H19 0.9300
C20 C21 1.369(6)
C20 H20 0.9300
C21 H21 0.9300
C22 C27 1.374(4)
C22 C23 1.381(4)
C23 C24 1.400(4)
C23 H23 0.9300
C24 C25 1.389(4)
C24 C29 1.469(4)
C25 C26 1.381(4)
C26 C27 1.387(4)
C26 H26 0.9300
C28 H28B 0.9600
C28 H28C 0.9600
C28 H28A 0.9600
C29 C36 1.317(4)
C29 C30 1.482(4)
C30 C31 1.382(5)
C30 C35 1.393(5)
C31 C32 1.403(5)
C31 H31 0.9300
C32 C33 1.369(7)
C32 H32 0.9300
C33 C34 1.344(7)
C33 H33 0.9300
C34 C35 1.390(6)
C34 H34 0.9300
C35 H35 0.9300
C36 C37 1.520(4)
C36 H36 0.9300
C37 C44 1.537(5)
C37 C38 1.541(5)
C38 C43 1.373(5)
C38 C39 1.393(5)
C39 C40 1.396(6)
C39 H39 0.9300
C40 C41 1.368(7)
C40 H40 0.9300
C41 C42 1.367(7)
C41 H41 0.9300
C42 C43 1.379(6)
C42 H42 0.9300
C43 H43 0.9300
C44 C45 1.384(5)
C44 C49 1.395(5)
C45 C46 1.376(5)
C45 H45 0.9300
C46 C47 1.381(6)
C46 H46 0.9300
C47 C48 1.353(6)
C47 H47 0.9300
C48 C49 1.368(5)
C48 H48 0.9300
C49 H49 0.9300
C50 C51 1.377(8)
C50 H50B 0.9700
C50 H50A 0.9700
C51 H51B 0.9600
C51 H51C 0.9600
C51 H51A 0.9600
C52 C53 1.481(6)
C52 H52B 0.9700
C52 H52A 0.9700
C53 H53B 0.9600
C53 H53C 0.9600
C53 H53A 0.9600
C54 C55 1.505(10)
C54 H54B 0.9600
C54 H54A 0.9600
C54 H54C 0.9600
C56 C57 1.250(11)
C56 H56B 0.9700
C56 H56A 0.9700
C57 H57A 0.9600
C57 H57C 0.9600
C57 H57B 0.9600
